data_2240124
loop_
_publ_author_name
'Penthala, Narsimha Reddy'
'Madadi, Nikhil Reddy'
'Bommagani, Shobanbabu'
'Parkin, Sean'
'Crooks, Peter A.'

_publ_section_title
;
 Comparison of crystal structures of
 4-(benzo[<i>b</i>]thiophen-2-yl)-5-(3,4,5-trimethoxyphenyl)-2<i>H</i>-1,2,3-triazole
 and
 4-(benzo[<i>b</i>]thiophen-2-yl)-2-methyl-5-(3,4,5-trimethoxyphenyl)-2<i>H</i>-1,2,3-triazole
;
_journal_coeditor_code HG5414
_journal_issue 11
_journal_name_full 'Acta Crystallographica Section E'
_journal_page_first 392
_journal_page_last 395
_journal_paper_doi 10.1107/S1600536814023095
_journal_volume 70
_journal_year 2014
_chemical_formula_iupac 'C20 H19 N3 O3 S'
_chemical_formula_moiety 'C20 H19 N3 O3 S'
_chemical_formula_sum 'C20 H19 N3 O3 S'
_chemical_formula_weight 381.44
_chemical_name_systematic 4-(Benzo[<i>b</i>]thiophen-2-yl)-2-methyl-5-(3,4,5-trimethoxyphenyl)-2<i>H</i>-1,2,3-triazole
_space_group_crystal_system triclinic
_space_group_IT_number 2
_space_group_name_Hall '-P 1'
_space_group_name_H-M_alt 'P -1'
_symmetry_space_group_name_Hall '-P 1'
_symmetry_space_group_name_H-M 'P -1'
_atom_sites_solution_hydrogens difmap
_atom_sites_solution_primary direct
_atom_sites_solution_secondary difmap
_audit_creation_method SHELXL-2014
_cell_angle_alpha 106.859(4)
_cell_angle_beta 111.668(5)
_cell_angle_gamma 105.498(4)
_cell_formula_units_Z 2
_cell_length_a 8.85790(10)
_cell_length_b 11.07610(10)
_cell_length_c 11.26260(10)
_cell_measurement_reflns_used 4076
_cell_measurement_temperature 90.0(2)
_cell_measurement_theta_max 27.48
_cell_measurement_theta_min 1.00
_cell_volume 891.51(7)
_computing_cell_refinement
;
<i>SCALEPACK</i> (Otwinowski & Minor, 2006)
;
_computing_data_collection
;
<i>COLLECT</i> (Nonius, 1998)
;
_computing_data_reduction
;
<i>DENZO-SMN</i> (Otwinowski & Minor, 2006)
;
_computing_molecular_graphics
;
<i>XP in SHELXTL</i> (Sheldrick, 2008b)
;
_computing_publication_material
;
<i>SHELXL2014</i> (Sheldrick, 2008b) and <i>CIFFIX</i> (Parkin,
2013)
;
_computing_structure_refinement
;
<i>SHELXL2014</i> (Sheldrick, 2008b)
;
_computing_structure_solution
;
<i>SHELXS97</i> (Sheldrick, 2008b)
;
_diffrn_ambient_temperature 90.0(2)
_diffrn_detector_area_resol_mean 9.1
_diffrn_measured_fraction_theta_full 0.997
_diffrn_measured_fraction_theta_max 0.996
_diffrn_measurement_device_type 'Nonius KappaCCD diffractometer'
_diffrn_measurement_method '\f and \w scans at fixed \c = 55\%'
_diffrn_radiation_type MoK\a
_diffrn_radiation_wavelength 0.71073
_diffrn_reflns_av_R_equivalents 0.0449
_diffrn_reflns_limit_h_max 11
_diffrn_reflns_limit_h_min -11
_diffrn_reflns_limit_k_max 14
_diffrn_reflns_limit_k_min -14
_diffrn_reflns_limit_l_max 14
_diffrn_reflns_limit_l_min -14
_diffrn_reflns_number 36591
_diffrn_reflns_theta_full 25.242
_diffrn_reflns_theta_max 27.549
_diffrn_reflns_theta_min 2.118
_exptl_absorpt_coefficient_mu 0.209
_exptl_absorpt_correction_T_max 0.962
_exptl_absorpt_correction_T_min 0.858
_exptl_absorpt_correction_type multi-scan
_exptl_absorpt_process_details
;
(<i>SADABS</i>; Sheldrick, 2008a)
;
_exptl_crystal_colour 'pale yellow'
_exptl_crystal_density_diffrn 1.421
_exptl_crystal_description 'cut block'
_exptl_crystal_F_000 400
_exptl_crystal_size_max 0.220
_exptl_crystal_size_mid 0.200
_exptl_crystal_size_min 0.150
_refine_diff_density_max 0.311
_refine_diff_density_min -0.279
_refine_ls_extinction_method none
_refine_ls_goodness_of_fit_ref 1.075
_refine_ls_hydrogen_treatment constr
_refine_ls_matrix_type full
_refine_ls_number_parameters 276
_refine_ls_number_reflns 4097
_refine_ls_number_restraints 161
_refine_ls_restrained_S_all 1.057
_refine_ls_R_factor_all 0.0433
_refine_ls_R_factor_gt 0.0367
_refine_ls_shift/su_max 0.001
_refine_ls_shift/su_mean 0.000
_refine_ls_structure_factor_coef Fsqd
_refine_ls_weighting_details 'w=1/[\s^2^(Fo^2^)+(0.0472P)^2^+0.4023P] where P=(Fo^2^+2Fc^2^)/3'
_refine_ls_weighting_scheme calc
_refine_ls_wR_factor_gt 0.0913
_refine_ls_wR_factor_ref 0.0957
_reflns_number_gt 3572
_reflns_number_total 4097
_reflns_threshold_expression I>2\s(I)
_cod_data_source_file hg5414sup1.cif
_cod_data_source_block II
_cod_original_cell_volume 891.51(4)
_cod_database_code 2240124
_cod_database_fobs_code 2240124
_shelx_space_group_comment
;
The symmetry employed for this shelxl refinement is uniquely defined
by the following loop, which should always be used as a source of
symmetry information in preference to the above space-group names.
They are only intended as comments.
;
_shelx_estimated_absorpt_t_min 0.956
_shelx_estimated_absorpt_t_max 0.969
_shelxl_version_number 2014-3

loop_
_space_group_symop_operation_xyz
'x, y, z'
'-x, -y, -z'

loop_
_atom_site_type_symbol
_atom_site_label
_atom_site_fract_x
_atom_site_fract_y
_atom_site_fract_z
_atom_site_U_iso_or_equiv
_atom_site_adp_type
_atom_site_calc_flag
_atom_site_occupancy
_atom_site_disorder_assembly
_atom_site_disorder_group
N N1 0.41837(14) 0.62237(11) 0.61716(11) 0.0160(2) Uani d 1 . .
N N2 0.56418(15) 0.73837(11) 0.71234(11) 0.0158(2) Uani d 1 . .
N N3 0.65185(15) 0.80574(11) 0.66113(11) 0.0163(2) Uani d 1 . .
O O1 0.75768(14) 1.08896(10) 0.37490(10) 0.0234(2) Uani d 1 . .
O O2 0.77188(12) 0.90655(10) 0.16639(9) 0.0178(2) Uani d 1 . .
O O3 0.72458(13) 0.64975(10) 0.14267(10) 0.0197(2) Uani d 1 . .
C C1 0.2506(5) 0.5036(4) 0.36036(19) 0.0145(4) Uani d 0.9363(14) A 1
S S1 0.08551(5) 0.39081(4) 0.37446(4) 0.01741(12) Uani d 0.9363(14) A 1
C C2 0.2034(2) 0.48053(18) 0.22483(17) 0.0176(3) Uani d 0.9363(14) A 1
H H2 0.2776 0.5336 0.1986 0.021 Uiso calc 0.9363(14) A 1
C C3 0.0313(3) 0.3687(3) 0.1242(2) 0.0164(4) Uani d 0.9363(14) A 1
C C4 -0.0638(3) 0.31782(16) -0.0245(2) 0.0203(4) Uani d 0.9363(14) A 1
H H4 -0.0117 0.3565 -0.0725 0.024 Uiso calc 0.9363(14) A 1
C C5 -0.2341(3) 0.21078(18) -0.09952(19) 0.0210(4) Uani d 0.9363(14) A 1
H H5 -0.2990 0.1766 -0.1996 0.025 Uiso calc 0.9363(14) A 1
C C6 -0.3125(2) 0.1519(2) -0.03024(16) 0.0195(4) Uani d 0.9363(14) A 1
H H6 -0.4295 0.0784 -0.0841 0.023 Uiso calc 0.9363(14) A 1
C C7 -0.2218(2) 0.19944(19) 0.11543(18) 0.0186(4) Uani d 0.9363(14) A 1
H H7 -0.2742 0.1591 0.1624 0.022 Uiso calc 0.9363(14) A 1
C C8 -0.0508(2) 0.3086(2) 0.19147(18) 0.0161(3) Uani d 0.9363(14) A 1
C C1' 0.269(8) 0.522(7) 0.368(2) 0.0145(4) Uani d 0.0637(14) A 2
S S1' 0.2341(9) 0.5088(7) 0.2013(7) 0.0176(3) Uani d 0.0637(14) A 2
C C2' 0.134(3) 0.418(2) 0.3485(19) 0.01741(12) Uani d 0.0637(14) A 2
H H2' 0.1347 0.3980 0.4251 0.021 Uiso calc 0.0637(14) A 2
C C3' -0.013(4) 0.335(4) 0.207(2) 0.0161(3) Uani d 0.0637(14) A 2
C C4' -0.173(3) 0.221(3) 0.150(3) 0.0186(4) Uani d 0.0637(14) A 2
H H4' -0.1949 0.1828 0.2106 0.022 Uiso calc 0.0637(14) A 2
C C5' -0.297(4) 0.162(3) 0.013(3) 0.0195(4) Uani d 0.0637(14) A 2
H H5' -0.4184 0.1070 -0.0167 0.023 Uiso calc 0.0637(14) A 2
C C6' -0.248(4) 0.183(3) -0.086(3) 0.0210(4) Uani d 0.0637(14) A 2
H H6' -0.3283 0.1303 -0.1851 0.025 Uiso calc 0.0637(14) A 2
C C7' -0.079(4) 0.284(3) -0.036(3) 0.0203(4) Uani d 0.0637(14) A 2
H H7' -0.0314 0.2892 -0.0985 0.024 Uiso calc 0.0637(14) A 2
C C8' 0.020(4) 0.377(5) 0.108(2) 0.0164(4) Uani d 0.0637(14) A 2
C C9 0.40890(17) 0.61277(13) 0.49233(13) 0.0147(2) Uani d 1 . .
C C10 0.55623(17) 0.72729(13) 0.52005(13) 0.0146(2) Uani d 1 . .
C C11 0.61431(17) 0.77268(13) 0.42743(13) 0.0152(3) Uani d 1 . .
C C12 0.65731(17) 0.91063(13) 0.44855(13) 0.0166(3) Uani d 1 . .
H H12 0.6472 0.9730 0.5204 0.020 Uiso calc 1 . .
C C13 0.71519(17) 0.95607(13) 0.36342(14) 0.0168(3) Uani d 1 . .
C C14 0.72907(16) 0.86471(13) 0.25757(13) 0.0152(3) Uani d 1 . .
C C15 0.69315(17) 0.72810(13) 0.24151(13) 0.0157(3) Uani d 1 . .
C C16 0.63395(17) 0.68128(13) 0.32534(13) 0.0158(3) Uani d 1 . .
H H16 0.6073 0.5881 0.3131 0.019 Uiso calc 1 . .
C C17 0.8251(2) 1.19553(14) 0.51199(15) 0.0231(3) Uani d 1 . .
H H17A 0.7287 1.1871 0.5366 0.035 Uiso calc 1 . .
H H17B 0.8707 1.2866 0.5122 0.035 Uiso calc 1 . .
H H17C 0.9222 1.1864 0.5817 0.035 Uiso calc 1 . .
C C18 0.96108(18) 0.98269(14) 0.22249(14) 0.0202(3) Uani d 1 . .
H H18A 1.0093 1.0624 0.3134 0.030 Uiso calc 1 . .
H H18B 0.9813 1.0158 0.1555 0.030 Uiso calc 1 . .
H H18C 1.0214 0.9217 0.2368 0.030 Uiso calc 1 . .
C C19 0.7008(2) 0.51278(14) 0.13104(16) 0.0231(3) Uani d 1 . .
H H19A 0.7781 0.5191 0.2233 0.035 Uiso calc 1 . .
H H19B 0.7324 0.4680 0.0608 0.035 Uiso calc 1 . .
H H19C 0.5754 0.4577 0.1010 0.035 Uiso calc 1 . .
C C20 0.63205(18) 0.78558(14) 0.86407(13) 0.0185(3) Uani d 1 . .
H H20A 0.7016 0.7356 0.8977 0.028 Uiso calc 1 . .
H H20B 0.5314 0.7673 0.8838 0.028 Uiso calc 1 . .
H H20C 0.7089 0.8856 0.9131 0.028 Uiso calc 1 . .

loop_
_atom_site_aniso_label
_atom_site_aniso_U_11
_atom_site_aniso_U_22
_atom_site_aniso_U_33
_atom_site_aniso_U_12
_atom_site_aniso_U_13
_atom_site_aniso_U_23
N1 0.0151(5) 0.0152(5) 0.0154(5) 0.0047(4) 0.0069(4) 0.0059(4)
N2 0.0165(5) 0.0154(5) 0.0138(5) 0.0042(4) 0.0078(4) 0.0059(4)
N3 0.0167(5) 0.0171(5) 0.0156(5) 0.0054(4) 0.0087(4) 0.0080(4)
O1 0.0339(6) 0.0148(5) 0.0214(5) 0.0074(4) 0.0139(4) 0.0095(4)
O2 0.0152(5) 0.0207(5) 0.0139(4) 0.0021(4) 0.0061(4) 0.0093(4)
O3 0.0235(5) 0.0176(5) 0.0206(5) 0.0070(4) 0.0147(4) 0.0077(4)
C1 0.0134(11) 0.0112(15) 0.0170(6) 0.0034(6) 0.0072(6) 0.0057(6)
S1 0.01419(19) 0.01807(19) 0.01687(18) 0.00243(14) 0.00642(14) 0.00913(14)
C2 0.0158(7) 0.0180(8) 0.0178(7) 0.0032(6) 0.0091(6) 0.0086(6)
C3 0.0152(7) 0.0161(7) 0.0178(7) 0.0070(6) 0.0078(6) 0.0069(6)
C4 0.0197(8) 0.0183(10) 0.0186(7) 0.0045(8) 0.0098(6) 0.0051(7)
C5 0.0192(7) 0.0194(9) 0.0169(7) 0.0056(7) 0.0054(6) 0.0051(6)
C6 0.0139(7) 0.0159(7) 0.0197(9) 0.0032(5) 0.0030(7) 0.0059(8)
C7 0.0123(8) 0.0167(8) 0.0219(10) 0.0039(7) 0.0043(7) 0.0096(8)
C8 0.0138(10) 0.0135(11) 0.0179(7) 0.0048(7) 0.0057(6) 0.0062(7)
C1' 0.0134(11) 0.0112(15) 0.0170(6) 0.0034(6) 0.0072(6) 0.0057(6)
S1' 0.0158(7) 0.0180(8) 0.0178(7) 0.0032(6) 0.0091(6) 0.0086(6)
C2' 0.01419(19) 0.01807(19) 0.01687(18) 0.00243(14) 0.00642(14) 0.00913(14)
C3' 0.0138(10) 0.0135(11) 0.0179(7) 0.0048(7) 0.0057(6) 0.0062(7)
C4' 0.0123(8) 0.0167(8) 0.0219(10) 0.0039(7) 0.0043(7) 0.0096(8)
C5' 0.0139(7) 0.0159(7) 0.0197(9) 0.0032(5) 0.0030(7) 0.0059(8)
C6' 0.0192(7) 0.0194(9) 0.0169(7) 0.0056(7) 0.0054(6) 0.0051(6)
C7' 0.0197(8) 0.0183(10) 0.0186(7) 0.0045(8) 0.0098(6) 0.0051(7)
C8' 0.0152(7) 0.0161(7) 0.0178(7) 0.0070(6) 0.0078(6) 0.0069(6)
C9 0.0155(6) 0.0149(6) 0.0143(6) 0.0065(5) 0.0072(5) 0.0073(5)
C10 0.0139(6) 0.0148(6) 0.0145(6) 0.0059(5) 0.0067(5) 0.0062(5)
C11 0.0129(6) 0.0168(6) 0.0139(6) 0.0042(5) 0.0055(5) 0.0074(5)
C12 0.0168(6) 0.0161(6) 0.0143(6) 0.0053(5) 0.0070(5) 0.0057(5)
C13 0.0161(6) 0.0145(6) 0.0161(6) 0.0038(5) 0.0055(5) 0.0075(5)
C14 0.0122(6) 0.0179(6) 0.0123(6) 0.0027(5) 0.0045(5) 0.0076(5)
C15 0.0126(6) 0.0171(6) 0.0129(6) 0.0039(5) 0.0049(5) 0.0048(5)
C16 0.0144(6) 0.0149(6) 0.0162(6) 0.0040(5) 0.0068(5) 0.0070(5)
C17 0.0271(7) 0.0144(6) 0.0252(7) 0.0079(6) 0.0121(6) 0.0066(6)
C18 0.0161(6) 0.0214(7) 0.0201(7) 0.0034(5) 0.0086(5) 0.0094(6)
C19 0.0295(8) 0.0184(7) 0.0257(7) 0.0106(6) 0.0178(6) 0.0085(6)
C20 0.0225(7) 0.0193(6) 0.0126(6) 0.0070(5) 0.0089(5) 0.0063(5)

loop_
_atom_type_symbol
_atom_type_description
_atom_type_scat_dispersion_real
_atom_type_scat_dispersion_imag
_atom_type_scat_source
C C 0.0033 0.0016 'International Tables Vol C Tables 4.2.6.8 and 6.1.1.4'
H H 0.0000 0.0000 'International Tables Vol C Tables 4.2.6.8 and 6.1.1.4'
N N 0.0061 0.0033 'International Tables Vol C Tables 4.2.6.8 and 6.1.1.4'
O O 0.0106 0.0060 'International Tables Vol C Tables 4.2.6.8 and 6.1.1.4'
S S 0.1246 0.1234 'International Tables Vol C Tables 4.2.6.8 and 6.1.1.4'

loop_
_geom_angle_atom_site_label_1
_geom_angle_atom_site_label_2
_geom_angle_atom_site_label_3
_geom_angle
_geom_angle_publ_flag
N2 N1 C9 103.78(10) ?
N1 N2 N3 115.92(10) y
N1 N2 C20 122.69(11) ?
N3 N2 C20 121.27(11) ?
N2 N3 C10 104.04(10) ?
C13 O1 C17 116.24(10) ?
C14 O2 C18 113.82(10) ?
C15 O3 C19 116.41(10) ?
C2 C1 C9 129.94(17) y
C2 C1 S1 112.33(14) ?
C9 C1 S1 117.55(13) ?
C8 S1 C1 91.33(8) y
C1 C2 C3 113.73(19) ?
C1 C2 H2 123.1 ?
C3 C2 H2 123.1 ?
C8 C3 C4 118.66(16) ?
C8 C3 C2 111.50(15) ?
C4 C3 C2 129.79(17) y
C5 C4 C3 119.15(16) ?
C5 C4 H4 120.4 ?
C3 C4 H4 120.4 ?
C4 C5 C6 121.14(16) ?
C4 C5 H5 119.4 ?
C6 C5 H5 119.4 ?
C7 C6 C5 120.88(16) ?
C7 C6 H6 119.6 ?
C5 C6 H6 119.6 ?
C6 C7 C8 118.04(16) ?
C6 C7 H7 121.0 ?
C8 C7 H7 121.0 ?
C7 C8 C3 122.13(15) ?
C7 C8 S1 126.75(13) ?
C3 C8 S1 111.11(11) ?
C2' C1' C9 124.6(18) ?
C2' C1' S1' 107.3(15) ?
C9 C1' S1' 128.0(18) y
C8' S1' C1' 95.8(12) y
C1' C2' C3' 117.3(18) ?
C1' C2' H2' 121.4 ?
C3' C2' H2' 121.4 ?
C4' C3' C8' 115.8(17) ?
C4' C3' C2' 132(2) y
C8' C3' C2' 111.8(16) ?
C5' C4' C3' 122(2) ?
C5' C4' H4' 118.9 ?
C3' C4' H4' 118.9 ?
C4' C5' C6' 120(2) ?
C4' C5' H5' 120.2 ?
C6' C5' H5' 120.2 ?
C7' C6' C5' 118(2) ?
C7' C6' H6' 121.0 ?
C5' C6' H6' 121.0 ?
C6' C7' C8' 118(2) ?
C6' C7' H7' 120.8 ?
C8' C7' H7' 120.8 ?
C7' C8' C3' 119(2) ?
C7' C8' S1' 129(2) y
C3' C8' S1' 106.9(14) ?
C1' C9 N1 123.7(13) ?
C1' C9 C10 127.3(11) y
N1 C9 C10 108.26(11) ?
N1 C9 C1 118.94(13) ?
C10 C9 C1 132.41(13) y
N3 C10 C9 108.00(11) ?
N3 C10 C11 119.08(11) ?
C9 C10 C11 132.90(12) y
C16 C11 C12 120.79(11) ?
C16 C11 C10 120.52(11) ?
C12 C11 C10 118.61(11) ?
C13 C12 C11 119.45(12) ?
C13 C12 H12 120.3 ?
C11 C12 H12 120.3 ?
O1 C13 C14 116.02(11) ?
O1 C13 C12 123.56(12) ?
C14 C13 C12 120.40(12) ?
O2 C14 C13 120.25(11) ?
O2 C14 C15 120.12(11) ?
C13 C14 C15 119.60(11) ?
O3 C15 C16 124.29(12) ?
O3 C15 C14 115.29(11) ?
C16 C15 C14 120.40(12) ?
C15 C16 C11 119.24(12) ?
C15 C16 H16 120.4 ?
C11 C16 H16 120.4 ?
O1 C17 H17A 109.5 ?
O1 C17 H17B 109.5 ?
H17A C17 H17B 109.5 ?
O1 C17 H17C 109.5 ?
H17A C17 H17C 109.5 ?
H17B C17 H17C 109.5 ?
O2 C18 H18A 109.5 ?
O2 C18 H18B 109.5 ?
H18A C18 H18B 109.5 ?
O2 C18 H18C 109.5 ?
H18A C18 H18C 109.5 ?
H18B C18 H18C 109.5 ?
O3 C19 H19A 109.5 ?
O3 C19 H19B 109.5 ?
H19A C19 H19B 109.5 ?
O3 C19 H19C 109.5 ?
H19A C19 H19C 109.5 ?
H19B C19 H19C 109.5 ?
N2 C20 H20A 109.5 ?
N2 C20 H20B 109.5 ?
H20A C20 H20B 109.5 ?
N2 C20 H20C 109.5 ?
H20A C20 H20C 109.5 ?
H20B C20 H20C 109.5 ?

loop_
_geom_bond_atom_site_label_1
_geom_bond_atom_site_label_2
_geom_bond_distance
_geom_bond_publ_flag
N1 N2 1.3266(15) y
N1 C9 1.3477(16) y
N2 N3 1.3279(15) y
N2 C20 1.4527(16) y
N3 C10 1.3450(16) y
O1 C13 1.3720(15) ?
O1 C17 1.4210(17) ?
O2 C14 1.3721(14) ?
O2 C18 1.4398(16) ?
O3 C15 1.3666(15) ?
O3 C19 1.4340(16) ?
C1 C2 1.347(3) ?
C1 C9 1.466(2) ?
C1 S1 1.742(2) ?
S1 C8 1.7380(17) ?
C2 C3 1.429(2) ?
C2 H2 0.9500 ?
C3 C8 1.409(2) ?
C3 C4 1.410(2) ?
C4 C5 1.384(2) ?
C4 H4 0.9500 ?
C5 C6 1.404(2) ?
C5 H5 0.9500 ?
C6 C7 1.383(2) ?
C6 H6 0.9500 ?
C7 C8 1.397(2) ?
C7 H7 0.9500 ?
C1' C2' 1.318(19) ?
C1' C9 1.32(2) ?
C1' S1' 1.74(2) ?
S1' C8' 1.731(18) ?
C2' C3' 1.439(17) ?
C2' H2' 0.9500 ?
C3' C4' 1.383(17) ?
C3' C8' 1.413(17) ?
C4' C5' 1.346(17) ?
C4' H4' 0.9500 ?
C5' C6' 1.393(18) ?
C5' H5' 0.9500 ?
C6' C7' 1.385(18) ?
C6' H6' 0.9500 ?
C7' C8' 1.405(18) ?
C7' H7' 0.9500 ?
C9 C10 1.4122(17) ?
C10 C11 1.4723(17) ?
C11 C16 1.3943(18) ?
C11 C12 1.3956(18) ?
C12 C13 1.3930(18) ?
C12 H12 0.9500 ?
C13 C14 1.3911(18) ?
C14 C15 1.4018(18) ?
C15 C16 1.3926(17) ?
C16 H16 0.9500 ?
C17 H17A 0.9800 ?
C17 H17B 0.9800 ?
C17 H17C 0.9800 ?
C18 H18A 0.9800 ?
C18 H18B 0.9800 ?
C18 H18C 0.9800 ?
C19 H19A 0.9800 ?
C19 H19B 0.9800 ?
C19 H19C 0.9800 ?
C20 H20A 0.9800 ?
C20 H20B 0.9800 ?
C20 H20C 0.9800 ?

loop_
_geom_torsion_atom_site_label_1
_geom_torsion_atom_site_label_2
_geom_torsion_atom_site_label_3
_geom_torsion_atom_site_label_4
_geom_torsion
C9 N1 N2 N3 -0.21(14)
C9 N1 N2 C20 -176.39(11)
N1 N2 N3 C10 -0.26(14)
C20 N2 N3 C10 175.99(11)
C2 C1 S1 C8 0.6(4)
C9 C1 S1 C8 176.2(4)
C9 C1 C2 C3 -175.7(5)
S1 C1 C2 C3 -0.7(5)
C1 C2 C3 C8 0.5(4)
C1 C2 C3 C4 177.8(4)
C8 C3 C4 C5 0.0(4)
C2 C3 C4 C5 -177.2(3)
C3 C4 C5 C6 -0.4(3)
C4 C5 C6 C7 0.1(3)
C5 C6 C7 C8 0.6(3)
C6 C7 C8 C3 -1.1(4)
C6 C7 C8 S1 177.16(19)
C4 C3 C8 C7 0.8(4)
C2 C3 C8 C7 178.4(2)
C4 C3 C8 S1 -177.7(2)
C2 C3 C8 S1 -0.1(3)
C1 S1 C8 C7 -178.7(3)
C1 S1 C8 C3 -0.3(3)
C2' C1' S1' C8' 9(7)
C9 C1' S1' C8' -176(9)
C9 C1' C2' C3' 175(7)
S1' C1' C2' C3' -8(8)
C1' C2' C3' C4' -180(7)
C1' C2' C3' C8' 4(8)
C8' C3' C4' C5' -7(7)
C2' C3' C4' C5' 177(4)
C3' C4' C5' C6' 21(6)
C4' C5' C6' C7' -11(6)
C5' C6' C7' C8' -12(7)
C6' C7' C8' C3' 27(8)
C6' C7' C8' S1' 178(4)
C4' C3' C8' C7' -17(8)
C2' C3' C8' C7' 160(5)
C4' C3' C8' S1' -174(4)
C2' C3' C8' S1' 3(6)
C1' S1' C8' C7' -160(6)
C1' S1' C8' C3' -6(6)
C2' C1' C9 N1 -10(12)
S1' C1' C9 N1 174(5)
C2' C1' C9 C10 -179(6)
S1' C1' C9 C10 6(12)
S1' C1' C9 C1 -16E1(6)
N2 N1 C9 C1' -170(6)
N2 N1 C9 C10 0.57(13)
N2 N1 C9 C1 -173.1(3)
S1 C1 C9 C1' -15E1(5)
C2 C1 C9 N1 173.7(5)
S1 C1 C9 N1 -1.1(5)
C2 C1 C9 C10 1.8(8)
S1 C1 C9 C10 -172.95(18)
N2 N3 C10 C9 0.60(13)
N2 N3 C10 C11 179.11(11)
C1' C9 C10 N3 170(6)
N1 C9 C10 N3 -0.76(14)
C1 C9 C10 N3 171.7(4)
C1' C9 C10 C11 -9(6)
N1 C9 C10 C11 -178.99(13)
C1 C9 C10 C11 -6.5(4)
N3 C10 C11 C16 129.29(13)
C9 C10 C11 C16 -52.6(2)
N3 C10 C11 C12 -47.72(17)
C9 C10 C11 C12 130.36(15)
C16 C11 C12 C13 2.02(19)
C10 C11 C12 C13 179.01(12)
C17 O1 C13 C14 -151.61(12)
C17 O1 C13 C12 29.78(18)
C11 C12 C13 O1 178.95(12)
C11 C12 C13 C14 0.40(19)
C18 O2 C14 C13 82.87(15)
C18 O2 C14 C15 -99.29(14)
O1 C13 C14 O2 -4.02(18)
C12 C13 C14 O2 174.63(11)
O1 C13 C14 C15 178.13(11)
C12 C13 C14 C15 -3.22(19)
C19 O3 C15 C16 -2.60(18)
C19 O3 C15 C14 175.84(11)
O2 C14 C15 O3 7.32(17)
C13 C14 C15 O3 -174.83(11)
O2 C14 C15 C16 -174.18(11)
C13 C14 C15 C16 3.68(19)
O3 C15 C16 C11 177.06(12)
C14 C15 C16 C11 -1.30(19)
C12 C11 C16 C15 -1.56(19)
C10 C11 C16 C15 -178.49(12)
